data_1010094
loop_
_publ_author_name
'Hoard, J L'
'Blair, V'

_publ_section_title
;
The Crystal Structures of Rubidium and Ammonium Fluoborates
;
_journal_coden_ASTM JACSAT
_journal_name_full 'Journal of the American Chemical Society'
_journal_page_first 1985
_journal_page_last 1988
_journal_paper_doi 10.1021/ja01313a067
_journal_volume 57
_journal_year 1935
_chemical_formula_structural 'Rb B F4'
_chemical_formula_sum 'B F4 Rb'
_chemical_name_systematic 'Rubidium tetrafluoroborate'
_space_group_IT_number 62
_symmetry_cell_setting orthorhombic
_symmetry_Int_Tables_number 62
_symmetry_space_group_name_Hall '-P 2ac 2n'
_symmetry_space_group_name_H-M 'P n m a'
_cell_angle_alpha 90
_cell_angle_beta 90
_cell_angle_gamma 90
_cell_formula_units_Z 4
_cell_length_a 9.07
_cell_length_b 5.6
_cell_length_c 7.23
_cell_volume 367.2
_cod_database_code 1010094

loop_
_symmetry_equiv_pos_as_xyz
x,y,z
1/2+x,1/2-y,1/2-z
-x,1/2+y,-z
1/2-x,-y,1/2+z
-x,-y,-z
1/2-x,1/2+y,1/2+z
x,1/2-y,z
1/2+x,y,1/2-z

loop_
_atom_site_label
_atom_site_type_symbol
_atom_site_symmetry_multiplicity
_atom_site_Wyckoff_symbol
_atom_site_fract_x
_atom_site_fract_y
_atom_site_fract_z
_atom_site_occupancy
_atom_site_attached_hydrogens
_atom_site_calc_flag
Rb1 Rb1+ 4 c 0.315 0.25 0.335 1. 0 d
B1 B3+ 4 c 0.932 0.25 0.696 1. 0 d
F1 F1- 4 c 0.069 0.25 0.597 1. 0 d
F2 F1- 4 c 0.813 0.25 0.567 1. 0 d
F3 F1- 8 d 0.923 0.043 0.81 1. 0 d

loop_
_atom_type_symbol
_atom_type_oxidation_number
Rb1+ 1.000
B3+ 3.000
F1- -1.000
